data_2016263
loop_
_publ_author_name
'Gaslain, Fabrice O. M.'
'Chippindale, Ann M.'

_publ_section_title
;
 <i>catena</i>-Poly[bis(ethane-1,2-diammonium)
 [manganese(II)-di-\m-phosphato-\k^4^<i>O</i>:<i>O</i>']]: a
 one-dimensional manganese phosphate
;
_journal_coeditor_code HJ3053
_journal_issue 11
_journal_name_full 'Acta Crystallographica Section C'
_journal_page_first m537
_journal_page_last m540
_journal_paper_doi 10.1107/S0108270107048111
_journal_volume 63
_journal_year 2007
_chemical_formula_iupac '(C2 H10 N2)2 [Mn (P O4)2]'
_chemical_formula_moiety '2(C2 H10 N2 2+) Mn1 O8 P2 4-'
_chemical_formula_sum 'C4 H20 Mn N4 O8 P2'
_chemical_formula_weight 369.12
_chemical_name_systematic
;
catena-Poly[bis(ethane-1,2-diammonium)
[manganese(II)-di-\m-phosphato-\k^4^O:O']]
;
_space_group_IT_number 56
_symmetry_cell_setting orthorhombic
_symmetry_space_group_name_Hall '-P 2ab 2ac'
_symmetry_space_group_name_H-M 'P c c n'
_atom_sites_solution_hydrogens difmap
_atom_sites_solution_primary direct
_cell_angle_alpha 90
_cell_angle_beta 90
_cell_angle_gamma 90
_cell_formula_units_Z 4
_cell_length_a 17.2363(5)
_cell_length_b 8.5726(2)
_cell_length_c 8.8689(2)
_cell_measurement_reflns_used 1717
_cell_measurement_temperature 293(2)
_cell_measurement_theta_max 27.4
_cell_measurement_theta_min 0
_cell_volume 1310.47(6)
_computing_cell_refinement
;
Denzo/Scalepack (Otwinowski & Minor, 1997)
;
_computing_data_collection
;
COLLECT (Nonius, 2001)
;
_computing_data_reduction
;
Denzo/Scalepack (Otwinowski & Minor, 1997)
;
_computing_molecular_graphics 'CAMERON (Watkin <i>et al.</i>,  1996)'
_computing_publication_material '<i>CRYSTALS</i> (Betteridge <i>et al.</i>,  2003)'
_computing_structure_refinement '<i>CRYSTALS</i> (Betteridge <i>et al.</i>,  2003)'
_computing_structure_solution
;
SIR92 (Altomare <i>et al.</i>,  1994)
;
_diffrn_ambient_temperature 293(2)
_diffrn_measured_fraction_theta_full 0.993
_diffrn_measured_fraction_theta_max 0.991
_diffrn_measurement_device_type
;
Enraf--Nonius KappaCCD
;
_diffrn_measurement_method \w
_diffrn_radiation_monochromator graphite
_diffrn_radiation_type 'Mo K\a'
_diffrn_radiation_wavelength 0.71073
_diffrn_reflns_av_R_equivalents 0.051
_diffrn_reflns_limit_h_max 22
_diffrn_reflns_limit_h_min 0
_diffrn_reflns_limit_k_max 11
_diffrn_reflns_limit_k_min 0
_diffrn_reflns_limit_l_max 11
_diffrn_reflns_limit_l_min 0
_diffrn_reflns_number 1724
_diffrn_reflns_theta_full 27.277
_diffrn_reflns_theta_max 27.414
_diffrn_reflns_theta_min 5.171
_diffrn_standards_number 0
_exptl_absorpt_coefficient_mu 1.293
_exptl_absorpt_correction_T_max 0.96
_exptl_absorpt_correction_T_min 0.90
_exptl_absorpt_correction_type multi-scan
_exptl_absorpt_process_details
;
Denzo/Scalepack (Otwinowski & Minor, 1997)
;
_exptl_crystal_colour colourless
_exptl_crystal_density_diffrn 1.871
_exptl_crystal_density_method 'not measured'
_exptl_crystal_description plate
_exptl_crystal_F_000 764.000
_exptl_crystal_size_max 0.19
_exptl_crystal_size_mid 0.07
_exptl_crystal_size_min 0.03
_refine_diff_density_max 0.33
_refine_diff_density_min -0.35
_refine_ls_extinction_method None
_refine_ls_goodness_of_fit_ref 1.0934
_refine_ls_hydrogen_treatment mixed
_refine_ls_matrix_type full
_refine_ls_number_parameters 111
_refine_ls_number_reflns 1167
_refine_ls_R_factor_all 0.0404
_refine_ls_R_factor_gt 0.0262
_refine_ls_shift/su_max 0.000864
_refine_ls_structure_factor_coef F
_refine_ls_weighting_details
;
Method = Prince modified Chebychev polynomial, (Watkin, 1994)
 W = [weight] * [1-(deltaF/6*sigmaF)^2]^2
 1.64 -0.625 1.22
;
_refine_ls_weighting_scheme calc
_refine_ls_wR_factor_all 0.0300
_refine_ls_wR_factor_gt 0.0261
_refine_ls_wR_factor_ref 0.0261
_reflns_number_gt 1167
_reflns_number_total 1477
_reflns_threshold_expression I>3\s(I)
_cod_data_source_file hj3053.cif
_cod_data_source_block I
_cod_depositor_comments
;
The following automatic conversions were performed:
'_symmetry_cell_setting' value 'Orthorhombic' changed to 'orthorhombic'
according to '/home/saulius/struct/CIF-dictionaries/cif_core.dic'
dictionary named 'cif_core.dic' version 2.4.1 from 2010-06-29.

Automatic conversion script
Id: cif_fix_enum 1527 2010-12-29 10:47:43Z saulius 

The following automatic conversions were performed:

'_symmetry_cell_setting' value 'Orthorhombic' changed to
'orthorhombic' according to
/home/saulius/struct/CIF-dictionaries/cif_core.dic dictionary named
'cif_core.dic' version 2.4.1 from 2010-06-29.

Automatic conversion script
Id: cif_fix_values 1715 2011-07-08 13:25:40Z adriana 
;
_cod_original_sg_symbol_Hall '-P 2ab 2ac '
_cod_original_sg_symbol_H-M 'P c c n '
_cod_original_formula_sum ' C4 H20 Mn1 N4 O8 P2 '
_cod_database_code 2016263
_cod_database_fobs_code 2016263

loop_
_symmetry_equiv_pos_as_xyz
x,y,z
-x,-y,-z
-x+1/2,y,z+1/2
x+1/2,-y,-z+1/2
x,-y+1/2,z+1/2
-x,y+1/2,-z+1/2
-x+1/2,-y+1/2,z
x+1/2,y+1/2,-z

loop_
_atom_site_type_symbol
_atom_site_label
_atom_site_fract_x
_atom_site_fract_y
_atom_site_fract_z
_atom_site_U_iso_or_equiv
_atom_site_adp_type
_atom_site_occupancy
Mn Mn1 0.2500 0.2500 0.46773(4) 0.0118 Uani 1.0000
P P1 0.14663(3) 0.44520(5) 0.20374(5) 0.0108 Uani 1.0000
O O1 0.07354(8) 0.37075(18) 0.13553(16) 0.0235 Uani 1.0000
O O2 0.21401(8) 0.43996(16) 0.08917(16) 0.0202 Uani 1.0000
O O3 0.16721(8) 0.35338(16) 0.34582(16) 0.0194 Uani 1.0000
O O4 0.13010(10) 0.61600(15) 0.24409(16) 0.0255 Uani 1.0000
N N1 0.15588(11) 0.6357(2) 0.55651(19) 0.0187 Uani 1.0000
N N2 0.04620(10) 0.3898(2) 0.8330(2) 0.0182 Uani 1.0000
C C1 0.09070(11) 0.5403(2) 0.6143(2) 0.0197 Uani 1.0000
C C2 0.10116(13) 0.5101(2) 0.7810(2) 0.0233 Uani 1.0000
H H11 0.1999(19) 0.578(4) 0.573(4) 0.046(9) Uiso 1.0000
H H12 0.1502(15) 0.643(3) 0.463(3) 0.027(7) Uiso 1.0000
H H13 0.1534(15) 0.726(4) 0.605(4) 0.037(7) Uiso 1.0000
H H21 0.0536(16) 0.307(4) 0.780(3) 0.033(7) Uiso 1.0000
H H22 0.0556(16) 0.371(3) 0.934(3) 0.026(6) Uiso 1.0000
H H23 0.0032(17) 0.426(3) 0.826(3) 0.022(6) Uiso 1.0000
H H111 0.0894 0.4436 0.5620 0.0237 Uiso 1.0000
H H112 0.0433 0.5944 0.5984 0.0237 Uiso 1.0000
H H211 0.1527 0.4754 0.7991 0.0280 Uiso 1.0000
H H212 0.0921 0.6040 0.8352 0.0280 Uiso 1.0000

loop_
_atom_site_aniso_label
_atom_site_aniso_U_11
_atom_site_aniso_U_22
_atom_site_aniso_U_33
_atom_site_aniso_U_12
_atom_site_aniso_U_13
_atom_site_aniso_U_23
Mn1 0.01248(17) 0.01190(17) 0.01103(16) 0.00225(16) 0.0000 0.0000
P1 0.0123(2) 0.0107(2) 0.00932(19) 0.00247(15) 0.00069(16) 0.00052(16)
O1 0.0154(6) 0.0378(8) 0.0172(7) -0.0061(6) -0.0053(5) 0.0051(6)
O2 0.0203(7) 0.0185(6) 0.0219(7) -0.0020(6) 0.0094(6) -0.0057(6)
O3 0.0230(7) 0.0195(6) 0.0157(6) 0.0040(6) -0.0056(5) 0.0047(5)
O4 0.0446(9) 0.0123(6) 0.0197(7) 0.0100(6) 0.0094(6) 0.0021(5)
N1 0.0264(9) 0.0155(7) 0.0141(8) 0.0028(7) 0.0018(6) -0.0023(6)
N2 0.0167(8) 0.0206(9) 0.0173(8) 0.0070(7) 0.0002(6) 0.0005(6)
C1 0.0229(9) 0.0199(9) 0.0163(8) 0.0022(8) -0.0013(7) -0.0022(7)
C2 0.0319(11) 0.0206(9) 0.0176(9) -0.0041(8) -0.0059(8) 0.0021(8)

loop_
_atom_type_symbol
_atom_type_scat_dispersion_real
_atom_type_scat_dispersion_imag
_atom_type_scat_source
'C   ' 0.0033 0.0016 International_Tables_Vol_IV_Table_2.2B
'H   ' 0.0000 0.0000 International_Tables_Vol_IV_Table_2.2B
'Mn  ' 0.3368 0.7283 International_Tables_Vol_IV_Table_2.2B
'N   ' 0.0061 0.0033 International_Tables_Vol_IV_Table_2.2B
'O   ' 0.0106 0.0060 International_Tables_Vol_IV_Table_2.2B
'P   ' 0.1023 0.0942 International_Tables_Vol_IV_Table_2.2B

loop_
_geom_angle_atom_site_label_1
_geom_angle_atom_site_label_2
_geom_angle_atom_site_label_3
_geom_angle_site_symmetry_1
_geom_angle_site_symmetry_3
_geom_angle
_geom_angle_publ_flag
O2 Mn1 O2 3_555 5_555 116.56(8) yes
O2 Mn1 O3 3_555 . 98.52(5) yes
O2 Mn1 O3 5_555 . 114.89(6) yes
O2 Mn1 O3 3_555 7_555 114.89(6) yes
O2 Mn1 O3 5_555 7_555 98.52(5) yes
O3 Mn1 O3 . 7_555 114.47(8) yes
O1 P1 O2 . . 110.22(8) yes
O1 P1 O3 . . 107.53(8) yes
O2 P1 O3 . . 110.69(8) yes
O1 P1 O4 . . 109.66(9) yes
O2 P1 O4 . . 108.71(8) yes
O3 P1 O4 . . 110.03(8) yes
Mn1 O2 P1 3_554 . 126.65(8) yes
Mn1 O3 P1 . . 147.24(9) yes
C1 N1 H11 . . 106.(2) no
C1 N1 H12 . . 107.2(18) no
H11 N1 H12 . . 107.(3) no
C1 N1 H13 . . 106.4(18) no
H11 N1 H13 . . 116.(3) no
H12 N1 H13 . . 114.(3) no
C2 N2 H21 . . 108.0(18) no
C2 N2 H22 . . 108.1(16) no
H21 N2 H22 . . 111.(2) no
C2 N2 H23 . . 107.5(19) no
H21 N2 H23 . . 114.(3) no
H22 N2 H23 . . 107.(3) no
N1 C1 C2 . . 110.02(16) yes
N1 C1 H111 . . 109.336 no
C2 C1 H111 . . 109.336 no
N1 C1 H112 . . 109.336 no
C2 C1 H112 . . 109.336 no
H111 C1 H112 . . 109.467 no
N2 C2 C1 . . 110.41(16) yes
N2 C2 H211 . . 109.239 no
C1 C2 H211 . . 109.238 no
N2 C2 H212 . . 109.238 no
C1 C2 H212 . . 109.238 no
H211 C2 H212 . . 109.467 no

loop_
_geom_bond_atom_site_label_1
_geom_bond_atom_site_label_2
_geom_bond_site_symmetry_2
_geom_bond_distance
_geom_bond_publ_flag
Mn1 O2 3_555 2.0486(13) yes
Mn1 O2 5_555 2.0486(13) yes
Mn1 O3 . 1.9976(13) yes
Mn1 O3 7_555 1.9976(13) yes
P1 O1 . 1.5363(14) yes
P1 O2 . 1.5437(13) yes
P1 O3 . 1.5275(13) yes
P1 O4 . 1.5339(13) yes
N1 C1 . 1.482(3) yes
N1 H11 . 0.92(3) no
N1 H12 . 0.84(3) no
N1 H13 . 0.89(3) no
N2 C2 . 1.474(3) yes
N2 H21 . 0.86(3) no
N2 H22 . 0.93(3) no
N2 H23 . 0.80(3) no
C1 C2 . 1.512(3) yes
C1 H111 . 0.950 no
C1 H112 . 0.950 no
C2 H211 . 0.950 no
C2 H212 . 0.950 no

loop_
_geom_hbond_atom_site_label_D
_geom_hbond_atom_site_label_H
_geom_hbond_atom_site_label_A
_geom_hbond_site_symmetry_A
_geom_hbond_distance_DH
_geom_hbond_distance_HA
_geom_hbond_distance_DA
_geom_hbond_angle_DHA
N1 H11 O2 3_555 0.92(3) 1.91(4) 2.816(2) 173(3)
N1 H12 O4 . 0.84(3) 1.99(3) 2.811(2) 168(3)
N1 H13 O4 5_565 0.89(3) 1.88(3) 2.737(2) 163(3)
N2 H21 O1 5_555 0.86(3) 2.02(3) 2.877(2) 174(3)
N2 H22 O1 1_556 0.93(3) 1.81(3) 2.729(2) 170(2)
N2 H23 O1 2_566 0.80(3) 2.21(3) 2.924(3) 147(4)
N2 H23 O4 2_566 0.80(3) 2.41(3) 3.116(3) 147(4)
